data_4304311
loop_
_publ_author_name
'Jennifer L. Hess'
'Harold L. Conder'
'Kayla N. Green'
'Marcetta Y. Darensbourg'

_publ_section_title
;
Electronic Effects of (N2S2)M(NO) Complexes (M = Fe, Co) as
Metallodithiolate Ligands
;
_journal_name_full 'Inorganic Chemistry'
_journal_page_first 2056
_journal_page_last 2063
_journal_paper_doi 10.1021/ic7017874
_journal_volume 47
_journal_year 2008
_chemical_formula_sum 'C9 H18 Co N3 O S2'
_chemical_formula_weight 307.31
_chemical_name_common (bme-dach)Co(NO)
_chemical_name_systematic
;                                                                              
 ?                                                                             
;
_space_group_IT_number 2
_symmetry_cell_setting triclinic
_symmetry_space_group_name_Hall '-P 1'
_symmetry_space_group_name_H-M 'P -1'
_atom_sites_solution_hydrogens geom
_atom_sites_solution_primary direct
_atom_sites_solution_secondary difmap
_audit_creation_method SHELXL-97
_cell_angle_alpha 98.381(5)
_cell_angle_beta 99.590(6)
_cell_angle_gamma 114.090(5)
_cell_formula_units_Z 2
_cell_length_a 7.382(2)
_cell_length_b 8.006(3)
_cell_length_c 11.854(4)
_cell_measurement_reflns_used 394
_cell_measurement_temperature 110(2)
_cell_measurement_theta_max 17.55
_cell_measurement_theta_min 2.87
_cell_volume 612.6(4)
_computing_cell_refinement 'Bruker SMART'
_computing_data_collection 'Bruker SMART'
_computing_data_reduction 'Bruker SAINT'
_computing_molecular_graphics 'Bruker SHELXTL'
_computing_publication_material 'Bruker SHELXTL'
_computing_structure_refinement 'SHELXL-97 (Sheldrick, 1997)'
_computing_structure_solution 'SHELXS-97 (Sheldrick, 1990)'
_diffrn_ambient_temperature 110(2)
_diffrn_measured_fraction_theta_full 0.936
_diffrn_measured_fraction_theta_max 0.936
_diffrn_measurement_device_type 'CCD area detector'
_diffrn_measurement_method 'phi and omega scans'
_diffrn_radiation_monochromator graphite
_diffrn_radiation_source 'fine-focus sealed tube'
_diffrn_radiation_type MoK\a
_diffrn_radiation_wavelength 0.71073
_diffrn_reflns_av_R_equivalents 0.0801
_diffrn_reflns_av_sigmaI/netI 0.1742
_diffrn_reflns_limit_h_max 8
_diffrn_reflns_limit_h_min -7
_diffrn_reflns_limit_k_max 9
_diffrn_reflns_limit_k_min -9
_diffrn_reflns_limit_l_max 14
_diffrn_reflns_limit_l_min -14
_diffrn_reflns_number 3620
_diffrn_reflns_theta_full 24.99
_diffrn_reflns_theta_max 24.99
_diffrn_reflns_theta_min 1.79
_exptl_absorpt_coefficient_mu 1.724
_exptl_absorpt_correction_T_max 0.7243
_exptl_absorpt_correction_T_min 0.4794
_exptl_absorpt_correction_type multi-scan
_exptl_absorpt_process_details sadabs
_exptl_crystal_colour red
_exptl_crystal_density_diffrn 1.666
_exptl_crystal_density_method 'not measured'
_exptl_crystal_description needles
_exptl_crystal_F_000 320
_exptl_crystal_size_max 0.50
_exptl_crystal_size_mid 0.20
_exptl_crystal_size_min 0.20
_refine_diff_density_max 0.544
_refine_diff_density_min -0.491
_refine_diff_density_rms 0.129
_refine_ls_extinction_method none
_refine_ls_goodness_of_fit_ref 1.096
_refine_ls_hydrogen_treatment constr
_refine_ls_matrix_type full
_refine_ls_number_parameters 145
_refine_ls_number_reflns 2017
_refine_ls_number_restraints 0
_refine_ls_restrained_S_all 1.096
_refine_ls_R_factor_all 0.1602
_refine_ls_R_factor_gt 0.0642
_refine_ls_shift/su_max 0.004
_refine_ls_shift/su_mean 0.001
_refine_ls_structure_factor_coef Fsqd
_refine_ls_weighting_details
; calc                                                                         
 [0.00000+1.00000exp(1.00(sin\q/\l)^2^)]/                                      
   [\s^2^(Fo^2^)+0.0000+0.0000*P+(0.0500P)^2^+0.0000sin\q/\l]                  
 where P = 0.33333Fo^2^ + 0.66667Fc^2^                                         
;
_refine_ls_weighting_scheme calc
_refine_ls_wR_factor_gt 0.1175
_refine_ls_wR_factor_ref 0.1521
_reflns_number_gt 1004
_reflns_number_total 2017
_reflns_threshold_expression >2sigma(I)
_cod_data_source_file ic7017874-file003_1.cif
_cod_data_source_block (bme-dach)Co(NO)
_cod_depositor_comments
;
The following automatic conversions were performed:
'_symmetry_cell_setting' value 'Triclinic' changed to 'triclinic'
according to '/home/saulius/struct/CIF-dictionaries/cif_core.dic'
dictionary named 'cif_core.dic' version 2.4.1 from 2010-06-29.

Automatic conversion script
Id: cif_fix_enum 1527 2010-12-29 10:47:43Z saulius 
;
_cod_original_cell_volume 612.6(3)
_cod_database_code 4304311

loop_
_symmetry_equiv_pos_as_xyz
'x, y, z'
'-x, -y, -z'

loop_
_atom_site_label
_atom_site_type_symbol
_atom_site_fract_x
_atom_site_fract_y
_atom_site_fract_z
_atom_site_U_iso_or_equiv
_atom_site_adp_type
_atom_site_occupancy
_atom_site_symmetry_multiplicity
_atom_site_calc_flag
_atom_site_refinement_flags
_atom_site_disorder_assembly
_atom_site_disorder_group
Co1 Co 0.14451(19) 0.19268(17) 0.25137(10) 0.0273(4) Uani 1 1 d . . .
S1 S -0.0219(4) 0.2925(3) 0.1248(2) 0.0353(7) Uani 1 1 d . . .
S2 S -0.1314(4) -0.0435(3) 0.2714(2) 0.0380(7) Uani 1 1 d . . .
O1 O 0.1032(10) 0.4225(9) 0.4178(5) 0.0508(19) Uani 1 1 d . . .
N1 N 0.3913(10) 0.3219(9) 0.1974(6) 0.0269(17) Uani 1 1 d . . .
N2 N 0.3101(10) 0.0721(10) 0.3159(6) 0.0284(18) Uani 1 1 d . . .
N3 N 0.2165(12) 0.3680(10) 0.3838(6) 0.036(2) Uani 1 1 d . . .
C1 C 0.1965(14) 0.4344(14) 0.0705(9) 0.044(3) Uani 1 1 d . . .
H1A H 0.1958 0.3607 -0.0044 0.053 Uiso 1 1 calc R . .
H1B H 0.1853 0.5486 0.0553 0.053 Uiso 1 1 calc R . .
C2 C 0.3903(13) 0.4895(12) 0.1590(8) 0.034(2) Uani 1 1 d . . .
H2A H 0.4042 0.5844 0.2277 0.041 Uiso 1 1 calc R . .
H2B H 0.5080 0.5466 0.1245 0.041 Uiso 1 1 calc R . .
C3 C 0.5758(13) 0.3781(12) 0.2992(7) 0.034(2) Uani 1 1 d . . .
H3A H 0.6081 0.5006 0.3509 0.041 Uiso 1 1 calc R . .
H3B H 0.6968 0.3907 0.2689 0.041 Uiso 1 1 calc R . .
C4 C 0.5223(15) 0.2205(13) 0.3703(8) 0.045(3) Uani 1 1 d . . .
H4A H 0.6197 0.1647 0.3699 0.054 Uiso 1 1 calc R . .
H4B H 0.5345 0.2762 0.4531 0.054 Uiso 1 1 calc R . .
C5 C 0.3913(14) 0.1814(12) 0.0956(7) 0.034(2) Uani 1 1 d . . .
H5A H 0.2559 0.1223 0.0381 0.041 Uiso 1 1 calc R . .
H5B H 0.4961 0.2488 0.0550 0.041 Uiso 1 1 calc R . .
C6 C 0.4357(15) 0.0309(13) 0.1378(8) 0.039(2) Uani 1 1 d . . .
H6A H 0.4154 -0.0659 0.0683 0.046 Uiso 1 1 calc R . .
H6B H 0.5817 0.0877 0.1812 0.046 Uiso 1 1 calc R . .
C7 C 0.3101(14) -0.0618(13) 0.2139(8) 0.038(2) Uani 1 1 d . . .
H7A H 0.3611 -0.1476 0.2442 0.045 Uiso 1 1 calc R . .
H7B H 0.1673 -0.1395 0.1664 0.045 Uiso 1 1 calc R . .
C8 C 0.2238(15) -0.0279(14) 0.4028(7) 0.041(3) Uani 1 1 d . . .
H8A H 0.2420 0.0648 0.4740 0.049 Uiso 1 1 calc R . .
H8B H 0.2988 -0.1005 0.4261 0.049 Uiso 1 1 calc R . .
C9 C 0.0029(14) -0.1577(13) 0.3552(8) 0.039(3) Uani 1 1 d . . .
H9A H -0.0599 -0.1940 0.4208 0.047 Uiso 1 1 calc R . .
H9B H -0.0131 -0.2736 0.3026 0.047 Uiso 1 1 calc R . .

loop_
_atom_site_aniso_label
_atom_site_aniso_U_11
_atom_site_aniso_U_22
_atom_site_aniso_U_33
_atom_site_aniso_U_23
_atom_site_aniso_U_13
_atom_site_aniso_U_12
Co1 0.0291(8) 0.0265(7) 0.0335(8) 0.0108(6) 0.0093(6) 0.0173(7)
S1 0.0326(15) 0.0423(16) 0.0438(15) 0.0218(13) 0.0121(12) 0.0241(14)
S2 0.0326(16) 0.0389(15) 0.0555(17) 0.0230(13) 0.0179(13) 0.0219(14)
O1 0.067(5) 0.055(5) 0.049(4) 0.007(4) 0.019(4) 0.044(5)
N1 0.027(5) 0.022(4) 0.025(4) 0.004(3) 0.000(3) 0.007(4)
N2 0.012(4) 0.041(5) 0.036(4) 0.022(4) 0.008(4) 0.010(4)
N3 0.054(6) 0.044(5) 0.028(4) 0.011(4) 0.020(4) 0.036(5)
C1 0.041(6) 0.061(7) 0.067(7) 0.043(6) 0.030(6) 0.042(6)
C2 0.027(6) 0.027(5) 0.060(6) 0.028(5) 0.014(5) 0.015(5)
C3 0.020(5) 0.039(6) 0.033(5) -0.010(5) 0.008(4) 0.008(5)
C4 0.049(7) 0.045(6) 0.046(6) 0.001(5) -0.004(5) 0.035(6)
C5 0.034(6) 0.029(5) 0.040(6) 0.006(5) 0.011(5) 0.014(5)
C6 0.047(7) 0.044(6) 0.036(6) 0.011(5) 0.012(5) 0.030(6)
C7 0.039(6) 0.038(6) 0.045(6) 0.003(5) 0.009(5) 0.029(6)
C8 0.053(7) 0.060(7) 0.029(6) 0.017(5) 0.016(5) 0.039(6)
C9 0.047(7) 0.038(6) 0.054(6) 0.031(5) 0.028(6) 0.026(6)

loop_
_atom_type_symbol
_atom_type_description
_atom_type_scat_dispersion_real
_atom_type_scat_dispersion_imag
_atom_type_scat_source
C C 0.0033 0.0016 'International Tables Vol C Tables 4.2.6.8 and 6.1.1.4'
H H 0.0000 0.0000 'International Tables Vol C Tables 4.2.6.8 and 6.1.1.4'
N N 0.0061 0.0033 'International Tables Vol C Tables 4.2.6.8 and 6.1.1.4'
O O 0.0106 0.0060 'International Tables Vol C Tables 4.2.6.8 and 6.1.1.4'
S S 0.1246 0.1234 'International Tables Vol C Tables 4.2.6.8 and 6.1.1.4'
Co Co 0.3494 0.9721 'International Tables Vol C Tables 4.2.6.8 and 6.1.1.4'

loop_
_geom_angle_atom_site_label_1
_geom_angle_atom_site_label_2
_geom_angle_atom_site_label_3
_geom_angle
_geom_angle_site_symmetry_1
_geom_angle_site_symmetry_3
_geom_angle_publ_flag
N3 Co1 N1 96.2(3) . . ?
N3 Co1 N2 95.2(3) . . ?
N1 Co1 N2 80.6(3) . . ?
N3 Co1 S2 103.0(2) . . ?
N1 Co1 S2 158.7(2) . . ?
N2 Co1 S2 88.5(2) . . ?
N3 Co1 S1 101.3(2) . . ?
N1 Co1 S1 88.69(19) . . ?
N2 Co1 S1 161.2(2) . . ?
S2 Co1 S1 96.40(10) . . ?
C1 S1 Co1 97.5(3) . . ?
C9 S2 Co1 97.7(3) . . ?
C2 N1 C3 110.9(7) . . ?
C2 N1 C5 110.9(6) . . ?
C3 N1 C5 109.8(6) . . ?
C2 N1 Co1 110.2(5) . . ?
C3 N1 Co1 107.7(5) . . ?
C5 N1 Co1 107.3(5) . . ?
C8 N2 C4 110.7(7) . . ?
C8 N2 C7 110.7(7) . . ?
C4 N2 C7 109.6(7) . . ?
C8 N2 Co1 111.0(5) . . ?
C4 N2 Co1 108.2(5) . . ?
C7 N2 Co1 106.6(5) . . ?
O1 N3 Co1 124.0(7) . . ?
C2 C1 S1 109.8(6) . . ?
C1 C2 N1 109.8(7) . . ?
N1 C3 C4 108.1(7) . . ?
N2 C4 C3 109.6(7) . . ?
C6 C5 N1 111.5(7) . . ?
C7 C6 C5 115.0(7) . . ?
C6 C7 N2 113.7(7) . . ?
N2 C8 C9 111.5(7) . . ?
C8 C9 S2 110.7(6) . . ?

loop_
_geom_bond_atom_site_label_1
_geom_bond_atom_site_label_2
_geom_bond_distance
_geom_bond_site_symmetry_2
_geom_bond_publ_flag
Co1 N3 1.786(7) . ?
Co1 N1 1.960(7) . ?
Co1 N2 1.969(6) . ?
Co1 S2 2.220(3) . ?
Co1 S1 2.222(2) . ?
S1 C1 1.835(9) . ?
S2 C9 1.866(8) . ?
O1 N3 1.188(8) . ?
N1 C2 1.481(9) . ?
N1 C3 1.519(10) . ?
N1 C5 1.525(10) . ?
N2 C8 1.466(9) . ?
N2 C4 1.484(11) . ?
N2 C7 1.495(11) . ?
C1 C2 1.480(12) . ?
C3 C4 1.572(12) . ?
C5 C6 1.501(10) . ?
C6 C7 1.462(11) . ?
C8 C9 1.482(12) . ?

loop_
_geom_torsion_atom_site_label_1
_geom_torsion_atom_site_label_2
_geom_torsion_atom_site_label_3
_geom_torsion_atom_site_label_4
_geom_torsion
_geom_torsion_site_symmetry_1
_geom_torsion_site_symmetry_2
_geom_torsion_site_symmetry_3
_geom_torsion_site_symmetry_4
_geom_torsion_publ_flag
N3 Co1 S1 C1 92.5(4) . . . . ?
N1 Co1 S1 C1 -3.6(4) . . . . ?
N2 Co1 S1 C1 -58.4(8) . . . . ?
S2 Co1 S1 C1 -162.8(3) . . . . ?
N3 Co1 S2 C9 -86.6(4) . . . . ?
N1 Co1 S2 C9 67.3(6) . . . . ?
N2 Co1 S2 C9 8.4(4) . . . . ?
S1 Co1 S2 C9 170.2(3) . . . . ?
N3 Co1 N1 C2 -70.9(6) . . . . ?
N2 Co1 N1 C2 -165.2(6) . . . . ?
S2 Co1 N1 C2 134.7(6) . . . . ?
S1 Co1 N1 C2 30.3(5) . . . . ?
N3 Co1 N1 C3 50.1(6) . . . . ?
N2 Co1 N1 C3 -44.1(5) . . . . ?
S2 Co1 N1 C3 -104.3(7) . . . . ?
S1 Co1 N1 C3 151.4(5) . . . . ?
N3 Co1 N1 C5 168.2(5) . . . . ?
N2 Co1 N1 C5 74.0(5) . . . . ?
S2 Co1 N1 C5 13.8(9) . . . . ?
S1 Co1 N1 C5 -90.5(5) . . . . ?
N3 Co1 N2 C8 70.2(6) . . . . ?
N1 Co1 N2 C8 165.6(6) . . . . ?
S2 Co1 N2 C8 -32.8(6) . . . . ?
S1 Co1 N2 C8 -138.4(6) . . . . ?
N3 Co1 N2 C4 -51.5(6) . . . . ?
N1 Co1 N2 C4 44.0(6) . . . . ?
S2 Co1 N2 C4 -154.4(5) . . . . ?
S1 Co1 N2 C4 99.9(9) . . . . ?
N3 Co1 N2 C7 -169.2(5) . . . . ?
N1 Co1 N2 C7 -73.8(5) . . . . ?
S2 Co1 N2 C7 87.9(5) . . . . ?
S1 Co1 N2 C7 -17.8(11) . . . . ?
N1 Co1 N3 O1 136.4(7) . . . . ?
N2 Co1 N3 O1 -142.5(7) . . . . ?
S2 Co1 N3 O1 -52.8(7) . . . . ?
S1 Co1 N3 O1 46.5(7) . . . . ?
Co1 S1 C1 C2 -23.1(7) . . . . ?
S1 C1 C2 N1 49.6(9) . . . . ?
C3 N1 C2 C1 -172.8(7) . . . . ?
C5 N1 C2 C1 64.9(9) . . . . ?
Co1 N1 C2 C1 -53.7(8) . . . . ?
C2 N1 C3 C4 155.4(7) . . . . ?
C5 N1 C3 C4 -81.7(8) . . . . ?
Co1 N1 C3 C4 34.8(8) . . . . ?
C8 N2 C4 C3 -155.2(7) . . . . ?
C7 N2 C4 C3 82.5(8) . . . . ?
Co1 N2 C4 C3 -33.3(8) . . . . ?
N1 C3 C4 N2 -0.8(10) . . . . ?
C2 N1 C5 C6 168.3(7) . . . . ?
C3 N1 C5 C6 45.4(9) . . . . ?
Co1 N1 C5 C6 -71.3(7) . . . . ?
N1 C5 C6 C7 50.6(10) . . . . ?
C5 C6 C7 N2 -52.2(11) . . . . ?
C8 N2 C7 C6 -166.5(7) . . . . ?
C4 N2 C7 C6 -44.2(9) . . . . ?
Co1 N2 C7 C6 72.7(8) . . . . ?
C4 N2 C8 C9 171.9(7) . . . . ?
C7 N2 C8 C9 -66.4(9) . . . . ?
Co1 N2 C8 C9 51.7(8) . . . . ?
N2 C8 C9 S2 -42.7(9) . . . . ?
Co1 S2 C9 C8 15.6(7) . . . . ?
